data_4123385
loop_
_publ_author_name
'Panda, Manas K.'
'Run\<cevski, Tom\<ce'
'Husain, Ahmad'
'Dinnebier, Robert E.'
'Naumov, Pan\<ce'

_publ_section_title
;
 Perpetually self-propelling chiral single crystals.
;
_journal_issue 5
_journal_name_full 'Journal of the American Chemical Society'
_journal_page_first 1895
_journal_page_last 1902
_journal_paper_doi 10.1021/ja5111927
_journal_volume 137
_journal_year 2015
_chemical_absolute_configuration d
_chemical_formula_moiety 'C5 H7 N O3'
_chemical_formula_sum 'C5 H7 N O3'
_chemical_formula_weight 129.12
_chemical_name_common 'D-pyroglutamic acid'
_chemical_name_systematic
;
 ?
;
_space_group_crystal_system orthorhombic
_space_group_IT_number 19
_space_group_name_Hall 'P 2ac 2ab'
_space_group_name_H-M_alt 'P 21 21 21'
_symmetry_space_group_name_Hall 'P 2ac 2ab'
_symmetry_space_group_name_H-M 'P 21 21 21'
_atom_sites_solution_hydrogens geom
_audit_creation_method SHELXL-2013
_cell_angle_alpha 90
_cell_angle_beta 90
_cell_angle_gamma 90
_cell_formula_units_Z 4
_cell_length_a 4.4250(10)
_cell_length_b 9.162(2)
_cell_length_c 14.747(3)
_cell_measurement_reflns_used 1534
_cell_measurement_temperature 361(2)
_cell_measurement_theta_max 30.52
_cell_measurement_theta_min 2.62
_cell_volume 597.9(2)
_computing_cell_refinement 'Bruker SAINT'
_computing_data_collection 'Bruker APEX2'
_computing_data_reduction 'Bruker SAINT'
_computing_structure_refinement 'SHELXL-2013 (Sheldrick, 2013)'
_computing_structure_solution 'SHELXS-97 (Sheldrick, 2008)'
_diffrn_ambient_temperature 361(2)
_diffrn_measured_fraction_theta_full 0.997
_diffrn_measured_fraction_theta_max 0.996
_diffrn_measurement_device_type 'Bruker APEX-II CCD'
_diffrn_measurement_method '\f and \w scans'
_diffrn_radiation_source 'sealed tube'
_diffrn_radiation_type MoK\a
_diffrn_radiation_wavelength 0.71073
_diffrn_reflns_av_R_equivalents 0.0286
_diffrn_reflns_av_unetI/netI 0.0332
_diffrn_reflns_Laue_measured_fraction_full 0.997
_diffrn_reflns_Laue_measured_fraction_max 0.996
_diffrn_reflns_limit_h_max 6
_diffrn_reflns_limit_h_min -6
_diffrn_reflns_limit_k_max 12
_diffrn_reflns_limit_k_min -13
_diffrn_reflns_limit_l_max 11
_diffrn_reflns_limit_l_min -20
_diffrn_reflns_number 4516
_diffrn_reflns_point_group_measured_fraction_full 0.998
_diffrn_reflns_point_group_measured_fraction_max 0.996
_diffrn_reflns_theta_full 25.242
_diffrn_reflns_theta_max 30.521
_diffrn_reflns_theta_min 2.617
_exptl_absorpt_coefficient_mu 0.120
_exptl_absorpt_correction_type multi-scan
_exptl_absorpt_process_details sadabs
_exptl_crystal_colour colourless
_exptl_crystal_density_diffrn 1.434
_exptl_crystal_description rod
_exptl_crystal_F_000 272
_exptl_crystal_size_max 0.500
_exptl_crystal_size_mid 0.300
_exptl_crystal_size_min 0.200
_exptl_transmission_factor_max 0.7461
_exptl_transmission_factor_min 0.7222
_refine_diff_density_max 0.274
_refine_diff_density_min -0.165
_refine_diff_density_rms 0.036
_refine_ls_abs_structure_details
;
 Flack x determined using 342 quotients [(I+)-(I-)]/[(I+)+(I-)]
 (Parsons and Flack (2004), Acta Cryst. A60, s61).
;
_refine_ls_extinction_method none
_refine_ls_goodness_of_fit_ref 1.019
_refine_ls_hydrogen_treatment constr
_refine_ls_matrix_type full
_refine_ls_number_parameters 82
_refine_ls_number_reflns 1819
_refine_ls_number_restraints 0
_refine_ls_restrained_S_all 1.019
_refine_ls_R_factor_all 0.0848
_refine_ls_R_factor_gt 0.0507
_refine_ls_shift/su_max 0.000
_refine_ls_shift/su_mean 0.000
_refine_ls_structure_factor_coef Fsqd
_refine_ls_weighting_details 'w=1/[\s^2^(Fo^2^)+(0.0904P)^2^] where P=(Fo^2^+2Fc^2^)/3'
_refine_ls_weighting_scheme calc
_refine_ls_wR_factor_gt 0.1510
_refine_ls_wR_factor_ref 0.1664
_reflns_Friedel_coverage 0.664
_reflns_Friedel_fraction_full 1.000
_reflns_Friedel_fraction_max 0.995
_reflns_number_gt 1049
_reflns_number_total 1819
_reflns_threshold_expression 'I > 2\s(I)'
_cod_data_source_file ja5111927_si_017.cif
_cod_data_source_block DPGA360K
_cod_depositor_comments 'Adding full bibliography for 4123369--4123385.cif.'
_cod_database_code 4123385
_shelx_space_group_comment
;
The symmetry employed for this shelxl refinement is uniquely defined
by the following loop, which should always be used as a source of
symmetry information in preference to the above space-group names.
They are only intended as comments.
;
_shelx_estimated_absorpt_t_min 0.943
_shelx_estimated_absorpt_t_max 0.976
_shelxl_version_number 2013-4

loop_
_space_group_symop_operation_xyz
'x, y, z'
'-x+1/2, -y, z+1/2'
'x+1/2, -y+1/2, -z'
'-x, y+1/2, -z+1/2'

loop_
_atom_site_label
_atom_site_type_symbol
_atom_site_fract_x
_atom_site_fract_y
_atom_site_fract_z
_atom_site_U_iso_or_equiv
_atom_site_adp_type
_atom_site_occupancy
_atom_site_site_symmetry_order
_atom_site_calc_flag
_atom_site_refinement_flags_posn
_atom_site_refinement_flags_adp
O1 O 1.0480(7) 0.0693(4) -0.08211(14) 0.1035(10) Uani 1 1 d . .
H1 H 0.9824 0.0662 -0.1341 0.124 Uiso 1 1 calc R U
O2 O 0.7285(9) -0.1120(3) -0.06175(15) 0.1138(12) Uani 1 1 d . .
O3 O 0.6187(7) -0.1324(2) 0.25680(14) 0.0898(8) Uani 1 1 d . .
N1 N 0.8515(7) -0.1243(2) 0.11990(14) 0.0730(8) Uani 1 1 d . .
H1A H 0.8034 -0.2116 0.1041 0.088 Uiso 1 1 calc R U
C1 C 0.9169(7) -0.0303(3) -0.03360(18) 0.0595(7) Uani 1 1 d . .
C2 C 1.0278(6) -0.0306(3) 0.06306(17) 0.0623(8) Uani 1 1 d . .
H2 H 1.2403 -0.0606 0.0649 0.075 Uiso 1 1 calc R U
C3 C 0.9910(10) 0.1172(3) 0.1094(2) 0.0786(10) Uani 1 1 d . .
H3A H 1.1813 0.1697 0.1102 0.094 Uiso 1 1 calc R U
H3B H 0.8415 0.1760 0.0781 0.094 Uiso 1 1 calc R U
C4 C 0.8888(8) 0.0828(3) 0.20430(19) 0.0697(8) Uani 1 1 d . .
H4A H 1.0569 0.0875 0.2464 0.084 Uiso 1 1 calc R U
H4B H 0.7337 0.1507 0.2239 0.084 Uiso 1 1 calc R U
C5 C 0.7674(7) -0.0673(3) 0.19852(16) 0.0590(7) Uani 1 1 d . .

loop_
_atom_site_aniso_label
_atom_site_aniso_U_11
_atom_site_aniso_U_22
_atom_site_aniso_U_33
_atom_site_aniso_U_23
_atom_site_aniso_U_13
_atom_site_aniso_U_12
O1 0.124(2) 0.134(2) 0.0526(12) 0.0127(14) -0.0069(13) -0.050(2)
O2 0.191(3) 0.0908(17) 0.0602(12) 0.0039(11) -0.0313(17) -0.057(2)
O3 0.144(2) 0.0768(14) 0.0484(10) 0.0026(10) 0.0042(14) -0.0287(16)
N1 0.128(2) 0.0482(11) 0.0426(11) -0.0046(9) -0.0009(13) 0.0039(14)
C1 0.0795(17) 0.0536(14) 0.0454(13) -0.0058(11) 0.0018(13) 0.0067(15)
C2 0.0652(16) 0.0749(18) 0.0467(14) -0.0031(12) -0.0033(13) 0.0120(15)
C3 0.106(2) 0.0683(17) 0.0610(17) -0.0127(14) 0.0032(17) -0.0264(17)
C4 0.0866(19) 0.0623(16) 0.0601(15) -0.0158(14) 0.0028(16) -0.0058(16)
C5 0.0782(16) 0.0560(14) 0.0429(12) -0.0010(11) -0.0086(13) 0.0050(15)

loop_
_atom_type_symbol
_atom_type_description
_atom_type_scat_dispersion_real
_atom_type_scat_dispersion_imag
_atom_type_scat_source
C C 0.0033 0.0016 'International Tables Vol C Tables 4.2.6.8 and 6.1.1.4'
H H 0.0000 0.0000 'International Tables Vol C Tables 4.2.6.8 and 6.1.1.4'
N N 0.0061 0.0033 'International Tables Vol C Tables 4.2.6.8 and 6.1.1.4'
O O 0.0106 0.0060 'International Tables Vol C Tables 4.2.6.8 and 6.1.1.4'

loop_
_geom_angle_atom_site_label_1
_geom_angle_atom_site_label_2
_geom_angle_atom_site_label_3
_geom_angle
C1 O1 H1 109.5
C5 N1 C2 115.4(2)
C5 N1 H1A 122.3
C2 N1 H1A 122.3
O2 C1 O1 124.2(3)
O2 C1 C2 123.7(3)
O1 C1 C2 112.2(3)
N1 C2 C1 112.2(2)
N1 C2 C3 102.2(2)
C1 C2 C3 112.8(3)
N1 C2 H2 109.8
C1 C2 H2 109.8
C3 C2 H2 109.8
C4 C3 C2 105.3(3)
C4 C3 H3A 110.7
C2 C3 H3A 110.7
C4 C3 H3B 110.7
C2 C3 H3B 110.7
H3A C3 H3B 108.8
C5 C4 C3 104.5(2)
C5 C4 H4A 110.9
C3 C4 H4A 110.9
C5 C4 H4B 110.9
C3 C4 H4B 110.9
H4A C4 H4B 108.9
O3 C5 N1 124.6(3)
O3 C5 C4 127.0(3)
N1 C5 C4 108.4(2)

loop_
_geom_bond_atom_site_label_1
_geom_bond_atom_site_label_2
_geom_bond_distance
O1 C1 1.297(4)
O1 H1 0.8200
O2 C1 1.195(4)
O3 C5 1.236(3)
N1 C5 1.325(3)
N1 C2 1.431(4)
N1 H1A 0.8600
C1 C2 1.508(4)
C2 C3 1.525(4)
C2 H2 0.9800
C3 C4 1.504(4)
C3 H3A 0.9700
C3 H3B 0.9700
C4 C5 1.479(4)
C4 H4A 0.9700
C4 H4B 0.9700

loop_
_geom_hbond_atom_site_label_D
_geom_hbond_atom_site_label_H
_geom_hbond_atom_site_label_A
_geom_hbond_distance_DH
_geom_hbond_distance_HA
_geom_hbond_distance_DA
_geom_hbond_angle_DHA
_geom_hbond_site_symmetry_A
O1 H1 O3 0.82 1.78 2.554(3) 157.5 2_654
N1 H1A O2 0.86 2.56 3.059(4) 118.2 3_545
C4 H4B O3 0.97 2.54 3.490(4) 165.5 4_655

loop_
_geom_torsion_atom_site_label_1
_geom_torsion_atom_site_label_2
_geom_torsion_atom_site_label_3
_geom_torsion_atom_site_label_4
_geom_torsion
C5 N1 C2 C1 -133.3(3)
C5 N1 C2 C3 -12.2(4)
O2 C1 C2 N1 -8.6(4)
O1 C1 C2 N1 170.9(3)
O2 C1 C2 C3 -123.4(4)
O1 C1 C2 C3 56.1(4)
N1 C2 C3 C4 19.2(4)
C1 C2 C3 C4 139.9(3)
C2 C3 C4 C5 -19.9(4)
C2 N1 C5 O3 -178.8(3)
C2 N1 C5 C4 -0.4(3)
C3 C4 C5 O3 -168.5(3)
C3 C4 C5 N1 13.1(3)
